data_4511986
loop_
_publ_author_name
'D\;abrowa, Kajetan'
'Ceborska, Magdalena'
'Jurczak, Janusz'

_publ_section_title
;
 Trapping of Octameric Water Cluster by the Neutral Unclosed Cryptand
 Environment
;
_journal_issue 10
_journal_name_full 'Crystal Growth &amp; Design'
_journal_page_first 4906
_journal_paper_doi 10.1021/cg501314m
_journal_volume 14
_journal_year 2014
_chemical_formula_sum 'C32 H43 N7 O13'
_chemical_formula_weight 733.73
_chemical_name_systematic
;
 ?
;
_space_group_IT_number 2
_symmetry_cell_setting triclinic
_symmetry_space_group_name_Hall '-P 1'
_symmetry_space_group_name_H-M 'P -1'
_atom_sites_solution_hydrogens geom
_atom_sites_solution_primary direct
_atom_sites_solution_secondary difmap
_audit_creation_method SHELXL-97
_cell_angle_alpha 79.251(3)
_cell_angle_beta 74.914(3)
_cell_angle_gamma 80.515(3)
_cell_formula_units_Z 2
_cell_length_a 9.6293(4)
_cell_length_b 10.5860(4)
_cell_length_c 18.1620(7)
_cell_measurement_temperature 100(2)
_cell_volume 1742.95(12)
_computing_structure_refinement 'SHELXL-97 (Sheldrick, 2008)'
_diffrn_ambient_temperature 100(2)
_diffrn_measured_fraction_theta_full 0.983
_diffrn_measured_fraction_theta_max 0.908
_diffrn_radiation_monochromator graphite
_diffrn_radiation_source 'fine-focus sealed tube'
_diffrn_radiation_type MoK\a
_diffrn_radiation_wavelength 0.71073
_diffrn_reflns_av_R_equivalents 0.0478
_diffrn_reflns_av_sigmaI/netI 0.0512
_diffrn_reflns_limit_h_max 12
_diffrn_reflns_limit_h_min -12
_diffrn_reflns_limit_k_max 14
_diffrn_reflns_limit_k_min -13
_diffrn_reflns_limit_l_max 23
_diffrn_reflns_limit_l_min -23
_diffrn_reflns_number 36384
_diffrn_reflns_theta_full 27.50
_diffrn_reflns_theta_max 28.74
_diffrn_reflns_theta_min 1.97
_exptl_absorpt_coefficient_mu 0.110
_exptl_absorpt_correction_T_max 0.9967
_exptl_absorpt_correction_T_min 0.9524
_exptl_crystal_density_diffrn 1.398
_exptl_crystal_density_method 'not measured'
_exptl_crystal_F_000 776
_exptl_crystal_size_max 0.45
_exptl_crystal_size_mid 0.14
_exptl_crystal_size_min 0.03
_refine_diff_density_max 0.587
_refine_diff_density_min -0.403
_refine_diff_density_rms 0.051
_refine_ls_extinction_method none
_refine_ls_goodness_of_fit_ref 1.041
_refine_ls_hydrogen_treatment mixed
_refine_ls_matrix_type full
_refine_ls_number_parameters 521
_refine_ls_number_reflns 8213
_refine_ls_number_restraints 0
_refine_ls_restrained_S_all 1.041
_refine_ls_R_factor_all 0.0780
_refine_ls_R_factor_gt 0.0457
_refine_ls_shift/su_max 0.001
_refine_ls_shift/su_mean 0.000
_refine_ls_structure_factor_coef Fsqd
_refine_ls_weighting_details 'calc w=1/[\s^2^(Fo^2^)+(0.0545P)^2^+0.1666P] where P=(Fo^2^+2Fc^2^)/3'
_refine_ls_weighting_scheme calc
_refine_ls_wR_factor_gt 0.1047
_refine_ls_wR_factor_ref 0.1154
_reflns_number_gt 5584
_reflns_number_total 8213
_reflns_threshold_expression >2\s(I)
_cod_data_source_file cg501314m_si_002.cif
_cod_data_source_block 1-4H2O@100K
_cod_depositor_comments 'Adding full bibliography for 4511986--4511988.cif.'
_cod_original_sg_symbol_H-M P-1
_cod_database_code 4511986

loop_
_symmetry_equiv_pos_as_xyz
'x, y, z'
'-x, -y, -z'

loop_
_atom_site_label
_atom_site_type_symbol
_atom_site_fract_x
_atom_site_fract_y
_atom_site_fract_z
_atom_site_U_iso_or_equiv
_atom_site_adp_type
_atom_site_occupancy
_atom_site_symmetry_multiplicity
_atom_site_calc_flag
_atom_site_refinement_flags
_atom_site_disorder_assembly
_atom_site_disorder_group
O1 O 1.0354(3) -0.27230(15) 0.50095(10) 0.0705(6) Uani 1 1 d . . .
O2 O 0.83572(18) -0.14121(17) 0.50673(9) 0.0532(5) Uani 1 1 d . . .
O5 O 1.27218(17) 0.53481(12) 0.70456(8) 0.0389(4) Uani 1 1 d . . .
O6 O 0.65126(15) 0.51944(11) 0.56636(7) 0.0298(3) Uani 1 1 d . . .
O3 O 0.99638(14) 0.14200(12) 0.78330(8) 0.0326(3) Uani 1 1 d . A 1
O4 O 1.28532(13) 0.20271(10) 0.78705(6) 0.0196(3) Uani 1 1 d . . .
O7 O 0.49388(15) -0.12144(11) 0.69431(7) 0.0281(3) Uani 1 1 d . . .
O8 O 0.88102(13) -0.40210(10) 1.03977(7) 0.0216(3) Uani 1 1 d . . .
O9 O 1.11824(14) -0.17749(10) 0.93173(7) 0.0237(3) Uani 1 1 d . . .
OW2 O 0.34758(15) 0.55033(12) 0.93196(8) 0.0244(3) Uani 1 1 d . . .
OW4 O 0.68835(16) 0.20242(12) 0.82119(8) 0.0264(3) Uani 1 1 d . . .
OW3 O 0.58886(16) 0.36113(13) 0.93841(9) 0.0301(3) Uani 1 1 d . . .
OW1 O 0.33322(17) 0.69437(13) 0.78850(8) 0.0325(3) Uani 1 1 d . . .
N1 N 0.9483(2) -0.18395(16) 0.52709(10) 0.0408(5) Uani 1 1 d . . .
N2 N 1.17160(16) -0.02365(13) 0.79823(8) 0.0180(3) Uani 1 1 d . A .
N3 N 1.20054(17) 0.36254(14) 0.67428(8) 0.0229(3) Uani 1 1 d . . .
N4 N 0.67357(16) 0.41347(14) 0.68436(9) 0.0221(3) Uani 1 1 d . . .
N5 N 0.58158(14) 0.20116(12) 0.65674(8) 0.0174(3) Uani 1 1 d . . .
N6 N 0.56824(15) -0.00814(13) 0.76843(8) 0.0185(3) Uani 1 1 d . . .
N7 N 0.95287(17) -0.32518(13) 0.91188(9) 0.0211(3) Uani 1 1 d . . .
C1 C 0.9833(2) -0.12380(17) 0.58630(10) 0.0290(4) Uani 1 1 d . . .
C6 C 0.8932(2) -0.01865(18) 0.61254(10) 0.0264(4) Uani 1 1 d . . .
H4 H 0.8111 0.0163 0.5922 0.032 Uiso 1 1 calc R . .
C5 C 0.92450(19) 0.03545(17) 0.66926(10) 0.0233(4) Uani 1 1 d . . .
H3 H 0.8633 0.1083 0.6881 0.028 Uiso 1 1 calc R . .
C4 C 1.04466(19) -0.01608(15) 0.69872(10) 0.0202(4) Uani 1 1 d . A .
C3 C 1.1379(3) -0.11853(19) 0.66775(13) 0.0428(6) Uani 1 1 d . . .
H2 H 1.2233 -0.1509 0.6856 0.051 Uiso 1 1 calc R . .
C2 C 1.1073(3) -0.17358(19) 0.61129(13) 0.0469(6) Uani 1 1 d . . .
H1 H 1.1702 -0.2439 0.5903 0.056 Uiso 1 1 calc R . .
C7 C 1.06794(18) 0.04080(15) 0.76391(10) 0.0188(4) Uani 1 1 d . . .
C8 C 1.20628(17) 0.01192(15) 0.86251(9) 0.0162(3) Uani 1 1 d . . .
C9 C 1.18261(18) -0.07211(15) 0.93261(10) 0.0176(3) Uani 1 1 d . A .
C10 C 1.22429(18) -0.04775(15) 0.99567(10) 0.0204(4) Uani 1 1 d . . .
H8 H 1.2064 -0.1042 1.0434 0.024 Uiso 1 1 calc R A .
C11 C 1.29273(19) 0.06119(15) 0.98707(10) 0.0211(4) Uani 1 1 d . A .
H7 H 1.3246 0.0775 1.0294 0.025 Uiso 1 1 calc R . .
C12 C 1.31627(18) 0.14721(15) 0.91876(10) 0.0193(4) Uani 1 1 d . . .
H6 H 1.3635 0.2212 0.9143 0.023 Uiso 1 1 calc R A .
C13 C 1.26965(17) 0.12358(15) 0.85664(9) 0.0171(3) Uani 1 1 d . A .
C14 C 1.30339(19) 0.33515(15) 0.78544(10) 0.0210(4) Uani 1 1 d . . .
H34 H 1.4063 0.3420 0.7819 0.025 Uiso 1 1 calc R . .
H35 H 1.2445 0.3657 0.8337 0.025 Uiso 1 1 calc R . .
C15 C 1.25666(19) 0.41851(15) 0.71709(10) 0.0214(4) Uani 1 1 d . . .
C16 C 1.1447(2) 0.43202(17) 0.60821(11) 0.0270(4) Uani 1 1 d . . .
H32 H 1.1910 0.3885 0.5626 0.032 Uiso 1 1 calc R . .
H31 H 1.1709 0.5214 0.5963 0.032 Uiso 1 1 calc R . .
C17 C 0.9799(2) 0.43713(17) 0.62378(10) 0.0251(4) Uani 1 1 d . . .
H29 H 0.9469 0.4921 0.5796 0.030 Uiso 1 1 calc R . .
H30 H 0.9560 0.3486 0.6266 0.030 Uiso 1 1 calc R . .
C18 C 0.8964(2) 0.48942(17) 0.69750(11) 0.0253(4) Uani 1 1 d . . .
H27 H 0.9339 0.5699 0.6997 0.030 Uiso 1 1 calc R . .
H28 H 0.9136 0.4253 0.7424 0.030 Uiso 1 1 calc R . .
C19 C 0.7333(2) 0.51824(16) 0.70340(11) 0.0261(4) Uani 1 1 d . . .
H26 H 0.6832 0.5332 0.7566 0.031 Uiso 1 1 calc R . .
H25 H 0.7138 0.5988 0.6680 0.031 Uiso 1 1 calc R . .
C20 C 0.64111(18) 0.42289(15) 0.61612(10) 0.0212(4) Uani 1 1 d . . .
C21 C 0.58650(18) 0.30570(15) 0.60199(10) 0.0185(3) Uani 1 1 d . . .
C22 C 0.5417(2) 0.31110(16) 0.53469(11) 0.0244(4) Uani 1 1 d . . .
H23 H 0.5496 0.3860 0.4965 0.029 Uiso 1 1 calc R . .
C23 C 0.4851(2) 0.20546(17) 0.52403(11) 0.0269(4) Uani 1 1 d . . .
H22 H 0.4514 0.2074 0.4791 0.032 Uiso 1 1 calc R . .
C24 C 0.4788(2) 0.09731(16) 0.58011(10) 0.0232(4) Uani 1 1 d . . .
H21 H 0.4404 0.0235 0.5745 0.028 Uiso 1 1 calc R . .
C25 C 0.52933(18) 0.09846(15) 0.64478(10) 0.0183(3) Uani 1 1 d . . .
C26 C 0.52904(18) -0.01989(15) 0.70533(10) 0.0186(3) Uani 1 1 d . . .
C27 C 0.57168(19) -0.11403(15) 0.83192(10) 0.0199(4) Uani 1 1 d . . .
H19 H 0.4982 -0.1707 0.8339 0.024 Uiso 1 1 calc R . .
H18 H 0.5455 -0.0781 0.8810 0.024 Uiso 1 1 calc R . .
C28 C 0.71968(19) -0.19514(15) 0.82458(10) 0.0196(4) Uani 1 1 d . . .
H16 H 0.7905 -0.1428 0.8314 0.023 Uiso 1 1 calc R . .
H17 H 0.7534 -0.2199 0.7723 0.023 Uiso 1 1 calc R . .
C29 C 0.71277(19) -0.31749(15) 0.88488(10) 0.0215(4) Uani 1 1 d . . .
H14 H 0.6684 -0.2926 0.9366 0.026 Uiso 1 1 calc R . .
H15 H 0.6494 -0.3735 0.8745 0.026 Uiso 1 1 calc R . .
C30 C 0.8607(2) -0.39456(15) 0.88552(10) 0.0236(4) Uani 1 1 d . . .
H12 H 0.8478 -0.4784 0.9198 0.028 Uiso 1 1 calc R . .
H13 H 0.9091 -0.4132 0.8328 0.028 Uiso 1 1 calc R . .
C31 C 0.95389(18) -0.33305(14) 0.98566(10) 0.0187(4) Uani 1 1 d . . .
C32 C 1.05141(18) -0.24884(15) 1.00275(9) 0.0186(3) Uani 1 1 d . . .
H9 H 0.9937 -0.1890 1.0385 0.022 Uiso 1 1 calc R . .
H10 H 1.1260 -0.3035 1.0272 0.022 Uiso 1 1 calc R . .
H2WA H 0.351(3) 0.592(2) 0.8856(16) 0.054(7) Uiso 1 1 d . . .
H2WB H 0.279(3) 0.504(2) 0.9435(15) 0.064(9) Uiso 1 1 d . . .
H4WA H 0.656(3) 0.243(2) 0.8594(15) 0.054(8) Uiso 1 1 d . . .
H4WB H 0.786(3) 0.188(3) 0.8113(16) 0.070(9) Uiso 1 1 d . . .
H3WB H 0.612(3) 0.375(2) 0.9785(15) 0.053(7) Uiso 1 1 d . . .
H3WA H 0.519(3) 0.417(3) 0.9315(15) 0.064(9) Uiso 1 1 d . . .
H1WA H 0.326(3) 0.631(3) 0.7610(16) 0.073(9) Uiso 1 1 d . . .
H1WB H 0.410(3) 0.739(3) 0.7553(17) 0.077(9) Uiso 1 1 d . . .
H5 H 1.211(2) -0.098(2) 0.7860(12) 0.038(6) Uiso 1 1 d . . .
H33 H 1.189(2) 0.281(2) 0.6915(12) 0.032(6) Uiso 1 1 d . . .
H24 H 0.671(2) 0.3403(19) 0.7185(12) 0.030(5) Uiso 1 1 d . . .
H20 H 0.594(2) 0.0652(18) 0.7718(11) 0.026(5) Uiso 1 1 d . . .
H11 H 1.013(2) -0.2699(19) 0.8772(12) 0.034(6) Uiso 1 1 d . . .

loop_
_atom_site_aniso_label
_atom_site_aniso_U_11
_atom_site_aniso_U_22
_atom_site_aniso_U_33
_atom_site_aniso_U_23
_atom_site_aniso_U_13
_atom_site_aniso_U_12
O1 0.143(2) 0.0322(8) 0.0548(11) -0.0215(8) -0.0576(13) 0.0079(10)
O2 0.0536(11) 0.0822(12) 0.0388(9) -0.0146(8) -0.0181(8) -0.0333(9)
O5 0.0669(11) 0.0200(6) 0.0394(8) 0.0052(6) -0.0286(8) -0.0179(7)
O6 0.0398(8) 0.0218(6) 0.0293(7) 0.0058(5) -0.0149(6) -0.0084(6)
O3 0.0312(8) 0.0289(7) 0.0456(9) -0.0208(6) -0.0203(7) 0.0091(6)
O4 0.0265(7) 0.0148(5) 0.0179(6) -0.0020(5) -0.0051(5) -0.0045(5)
O7 0.0406(8) 0.0212(6) 0.0272(7) -0.0009(5) -0.0123(6) -0.0129(6)
O8 0.0224(6) 0.0169(6) 0.0240(7) -0.0024(5) -0.0036(5) -0.0020(5)
O9 0.0358(7) 0.0174(6) 0.0190(6) -0.0027(5) -0.0038(6) -0.0109(5)
OW2 0.0260(7) 0.0223(6) 0.0263(8) -0.0004(6) -0.0097(6) -0.0049(6)
OW4 0.0285(8) 0.0295(7) 0.0227(7) -0.0086(6) -0.0073(6) -0.0009(6)
OW3 0.0328(8) 0.0262(7) 0.0332(8) -0.0117(6) -0.0114(7) 0.0046(6)
OW1 0.0451(9) 0.0308(7) 0.0261(8) -0.0010(6) -0.0121(7) -0.0156(7)
N1 0.0736(14) 0.0317(9) 0.0276(10) -0.0014(8) -0.0226(10) -0.0220(9)
N2 0.0218(8) 0.0163(7) 0.0175(8) -0.0055(6) -0.0067(6) -0.0007(6)
N3 0.0302(9) 0.0185(7) 0.0221(8) 0.0000(6) -0.0101(7) -0.0062(6)
N4 0.0265(8) 0.0177(7) 0.0238(8) -0.0011(6) -0.0091(7) -0.0052(6)
N5 0.0162(7) 0.0164(7) 0.0195(7) -0.0021(5) -0.0046(6) -0.0015(5)
N6 0.0218(8) 0.0140(7) 0.0208(8) -0.0010(6) -0.0077(6) -0.0026(6)
N7 0.0269(8) 0.0146(7) 0.0229(8) -0.0008(6) -0.0087(7) -0.0030(6)
C1 0.0500(13) 0.0237(9) 0.0203(10) -0.0021(7) -0.0145(9) -0.0157(9)
C6 0.0197(9) 0.0411(10) 0.0202(9) -0.0050(8) -0.0055(8) -0.0071(8)
C5 0.0192(9) 0.0294(9) 0.0217(9) -0.0080(7) -0.0037(8) -0.0015(7)
C4 0.0270(9) 0.0169(8) 0.0193(9) -0.0029(7) -0.0085(8) -0.0048(7)
C3 0.0604(15) 0.0325(10) 0.0464(13) -0.0203(9) -0.0382(12) 0.0209(10)
C2 0.0791(18) 0.0269(10) 0.0453(14) -0.0211(9) -0.0378(13) 0.0187(11)
C7 0.0208(9) 0.0165(8) 0.0205(9) -0.0043(7) -0.0059(7) -0.0033(7)
C8 0.0157(8) 0.0172(7) 0.0165(8) -0.0052(6) -0.0053(7) 0.0009(6)
C9 0.0180(8) 0.0148(7) 0.0200(9) -0.0046(6) -0.0034(7) -0.0013(6)
C10 0.0235(9) 0.0193(8) 0.0173(9) -0.0016(7) -0.0061(7) 0.0008(7)
C11 0.0227(9) 0.0230(8) 0.0208(9) -0.0083(7) -0.0108(8) 0.0026(7)
C12 0.0176(8) 0.0175(8) 0.0241(9) -0.0060(7) -0.0065(7) -0.0003(7)
C13 0.0158(8) 0.0177(8) 0.0159(8) -0.0023(6) -0.0022(7) 0.0005(6)
C14 0.0244(9) 0.0173(8) 0.0235(9) -0.0047(7) -0.0060(8) -0.0068(7)
C15 0.0214(9) 0.0196(8) 0.0226(9) -0.0022(7) -0.0029(8) -0.0057(7)
C16 0.0322(11) 0.0281(9) 0.0212(9) 0.0007(7) -0.0091(8) -0.0059(8)
C17 0.0303(10) 0.0260(9) 0.0222(10) -0.0041(7) -0.0098(8) -0.0057(8)
C18 0.0327(10) 0.0220(8) 0.0256(10) -0.0058(7) -0.0100(8) -0.0081(8)
C19 0.0332(10) 0.0202(8) 0.0281(10) -0.0076(7) -0.0093(9) -0.0048(8)
C20 0.0200(9) 0.0197(8) 0.0233(9) -0.0020(7) -0.0054(8) -0.0013(7)
C21 0.0168(8) 0.0179(8) 0.0191(9) -0.0013(6) -0.0038(7) 0.0003(6)
C22 0.0270(10) 0.0213(8) 0.0245(10) -0.0006(7) -0.0096(8) 0.0001(7)
C23 0.0325(11) 0.0277(9) 0.0242(10) -0.0035(8) -0.0153(9) -0.0005(8)
C24 0.0262(10) 0.0213(8) 0.0247(10) -0.0048(7) -0.0087(8) -0.0044(7)
C25 0.0165(8) 0.0187(8) 0.0196(9) -0.0036(7) -0.0042(7) -0.0006(6)
C26 0.0167(8) 0.0185(8) 0.0203(9) -0.0023(7) -0.0041(7) -0.0022(6)
C27 0.0240(9) 0.0184(8) 0.0183(9) -0.0001(7) -0.0070(7) -0.0048(7)
C28 0.0230(9) 0.0157(8) 0.0203(9) -0.0004(7) -0.0067(7) -0.0035(7)
C29 0.0311(10) 0.0141(8) 0.0220(9) -0.0006(7) -0.0101(8) -0.0068(7)
C30 0.0365(11) 0.0139(8) 0.0241(10) -0.0023(7) -0.0140(8) -0.0034(7)
C31 0.0193(9) 0.0127(7) 0.0229(9) -0.0031(7) -0.0060(7) 0.0040(6)
C32 0.0208(9) 0.0155(8) 0.0176(9) -0.0008(6) -0.0036(7) -0.0008(7)

loop_
_atom_type_symbol
_atom_type_description
_atom_type_scat_dispersion_real
_atom_type_scat_dispersion_imag
_atom_type_scat_source
C C 0.0033 0.0016 'International Tables Vol C Tables 4.2.6.8 and 6.1.1.4'
H H 0.0000 0.0000 'International Tables Vol C Tables 4.2.6.8 and 6.1.1.4'
N N 0.0061 0.0033 'International Tables Vol C Tables 4.2.6.8 and 6.1.1.4'
O O 0.0106 0.0060 'International Tables Vol C Tables 4.2.6.8 and 6.1.1.4'

loop_
_geom_angle_atom_site_label_1
_geom_angle_atom_site_label_2
_geom_angle_atom_site_label_3
_geom_angle
C13 O4 C14 117.41(12)
C9 O9 C32 119.15(12)
H2WA OW2 H2WB 108(2)
H4WA OW4 H4WB 110(2)
H3WB OW3 H3WA 107(2)
H1WA OW1 H1WB 103(2)
O2 N1 O1 124.45(17)
O2 N1 C1 118.03(19)
O1 N1 C1 117.51(19)
C7 N2 C8 124.60(14)
C7 N2 H5 118.6(14)
C8 N2 H5 116.0(14)
C15 N3 C16 123.88(15)
C15 N3 H33 114.6(13)
C16 N3 H33 121.2(13)
C20 N4 C19 121.06(14)
C20 N4 H24 122.9(12)
C19 N4 H24 115.5(12)
C21 N5 C25 117.29(14)
C26 N6 C27 122.44(14)
C26 N6 H20 119.1(12)
C27 N6 H20 118.4(12)
C31 N7 C30 123.35(15)
C31 N7 H11 115.9(12)
C30 N7 H11 120.8(12)
C6 C1 C2 122.62(16)
C6 C1 N1 118.83(18)
C2 C1 N1 118.52(18)
C1 C6 C5 118.62(17)
C1 C6 H4 120.7
C5 C6 H4 120.7
C6 C5 C4 120.42(17)
C6 C5 H3 119.8
C4 C5 H3 119.8
C5 C4 C3 119.30(16)
C5 C4 C7 118.18(15)
C3 C4 C7 122.52(15)
C2 C3 C4 120.61(19)
C2 C3 H2 119.7
C4 C3 H2 119.7
C1 C2 C3 118.25(19)
C1 C2 H1 120.9
C3 C2 H1 120.9
O3 C7 N2 122.50(15)
O3 C7 C4 121.31(14)
N2 C7 C4 116.18(14)
C13 C8 C9 119.31(14)
C13 C8 N2 122.12(14)
C9 C8 N2 118.49(14)
O9 C9 C10 124.75(14)
O9 C9 C8 114.05(14)
C10 C9 C8 121.20(14)
C11 C10 C9 118.16(15)
C11 C10 H8 120.9
C9 C10 H8 120.9
C10 C11 C12 122.10(15)
C10 C11 H7 118.9
C12 C11 H7 118.9
C11 C12 C13 119.06(15)
C11 C12 H6 120.5
C13 C12 H6 120.5
O4 C13 C8 115.87(14)
O4 C13 C12 124.03(14)
C8 C13 C12 120.07(15)
O4 C14 C15 109.84(13)
O4 C14 H34 109.7
C15 C14 H34 109.7
O4 C14 H35 109.7
C15 C14 H35 109.7
H34 C14 H35 108.2
O5 C15 N3 123.84(16)
O5 C15 C14 118.44(15)
N3 C15 C14 117.71(14)
N3 C16 C17 111.97(15)
N3 C16 H32 109.2
C17 C16 H32 109.2
N3 C16 H31 109.2
C17 C16 H31 109.2
H32 C16 H31 107.9
C18 C17 C16 114.41(14)
C18 C17 H29 108.7
C16 C17 H29 108.7
C18 C17 H30 108.7
C16 C17 H30 108.7
H29 C17 H30 107.6
C17 C18 C19 113.00(14)
C17 C18 H27 109.0
C19 C18 H27 109.0
C17 C18 H28 109.0
C19 C18 H28 109.0
H27 C18 H28 107.8
N4 C19 C18 112.88(14)
N4 C19 H26 109.0
C18 C19 H26 109.0
N4 C19 H25 109.0
C18 C19 H25 109.0
H26 C19 H25 107.8
O6 C20 N4 124.39(15)
O6 C20 C21 119.60(15)
N4 C20 C21 116.00(14)
N5 C21 C22 123.03(15)
N5 C21 C20 117.56(14)
C22 C21 C20 119.40(14)
C23 C22 C21 118.93(16)
C23 C22 H23 120.5
C21 C22 H23 120.5
C24 C23 C22 118.68(16)
C24 C23 H22 120.7
C22 C23 H22 120.7
C23 C24 C25 118.79(15)
C23 C24 H21 120.6
C25 C24 H21 120.6
N5 C25 C24 123.24(15)
N5 C25 C26 116.82(14)
C24 C25 C26 119.94(14)
O7 C26 N6 123.84(15)
O7 C26 C25 119.72(14)
N6 C26 C25 116.44(14)
N6 C27 C28 112.76(14)
N6 C27 H19 109.0
C28 C27 H19 109.0
N6 C27 H18 109.0
C28 C27 H18 109.0
H19 C27 H18 107.8
C27 C28 C29 111.13(14)
C27 C28 H16 109.4
C29 C28 H16 109.4
C27 C28 H17 109.4
C29 C28 H17 109.4
H16 C28 H17 108.0
C30 C29 C28 113.14(14)
C30 C29 H14 108.9
C28 C29 H14 108.9
C30 C29 H15 108.9
C28 C29 H15 108.9
H14 C29 H15 107.8
N7 C30 C29 112.05(13)
N7 C30 H12 109.2
C29 C30 H12 109.2
N7 C30 H13 109.2
C29 C30 H13 109.2
H12 C30 H13 107.9
O8 C31 N7 124.76(15)
O8 C31 C32 119.19(15)
N7 C31 C32 116.04(15)
O9 C32 C31 107.70(13)
O9 C32 H9 110.2
C31 C32 H9 110.2
O9 C32 H10 110.2
C31 C32 H10 110.2
H9 C32 H10 108.5

loop_
_geom_bond_atom_site_label_1
_geom_bond_atom_site_label_2
_geom_bond_distance
O1 N1 1.226(3)
O2 N1 1.225(2)
O5 C15 1.2363(19)
O6 C20 1.230(2)
O3 C7 1.232(2)
O4 C13 1.3672(19)
O4 C14 1.4351(18)
O7 C26 1.2432(19)
O8 C31 1.239(2)
O9 C9 1.3670(18)
O9 C32 1.4188(19)
OW2 H2WA 0.87(3)
OW2 H2WB 0.84(3)
OW4 H4WA 0.85(3)
OW4 H4WB 0.90(3)
OW3 H3WB 0.86(3)
OW3 H3WA 0.84(3)
OW1 H1WA 0.93(3)
OW1 H1WB 0.95(3)
N1 C1 1.480(2)
N2 C7 1.338(2)
N2 C8 1.423(2)
N2 H5 0.85(2)
N3 C15 1.320(2)
N3 C16 1.465(2)
N3 H33 0.87(2)
N4 C20 1.337(2)
N4 C19 1.462(2)
N4 H24 0.90(2)
N5 C21 1.341(2)
N5 C25 1.344(2)
N6 C26 1.329(2)
N6 C27 1.453(2)
N6 H20 0.872(19)
N7 C31 1.330(2)
N7 C30 1.457(2)
N7 H11 0.93(2)
C1 C6 1.372(3)
C1 C2 1.377(3)
C6 C5 1.385(2)
C6 H4 0.9500
C5 C4 1.389(2)
C5 H3 0.9500
C4 C3 1.394(3)
C4 C7 1.504(2)
C3 C2 1.384(3)
C3 H2 0.9500
C2 H1 0.9500
C8 C13 1.392(2)
C8 C9 1.399(2)
C9 C10 1.387(2)
C10 C11 1.385(2)
C10 H8 0.9500
C11 C12 1.386(2)
C11 H7 0.9500
C12 C13 1.394(2)
C12 H6 0.9500
C14 C15 1.508(2)
C14 H34 0.9900
C14 H35 0.9900
C16 C17 1.532(3)
C16 H32 0.9900
C16 H31 0.9900
C17 C18 1.522(3)
C17 H29 0.9900
C17 H30 0.9900
C18 C19 1.529(3)
C18 H27 0.9900
C18 H28 0.9900
C19 H26 0.9900
C19 H25 0.9900
C20 C21 1.512(2)
C21 C22 1.387(2)
C22 C23 1.386(2)
C22 H23 0.9500
C23 C24 1.381(2)
C23 H22 0.9500
C24 C25 1.386(2)
C24 H21 0.9500
C25 C26 1.505(2)
C27 C28 1.525(2)
C27 H19 0.9900
C27 H18 0.9900
C28 C29 1.531(2)
C28 H16 0.9900
C28 H17 0.9900
C29 C30 1.522(2)
C29 H14 0.9900
C29 H15 0.9900
C30 H12 0.9900
C30 H13 0.9900
C31 C32 1.518(2)
C32 H9 0.9900
C32 H10 0.9900

loop_
_geom_hbond_atom_site_label_D
_geom_hbond_atom_site_label_H
_geom_hbond_atom_site_label_A
_geom_hbond_distance_DH
_geom_hbond_distance_HA
_geom_hbond_distance_DA
_geom_hbond_angle_DHA
OW3 H3WA OW2 0.84(3) 1.99(3) 2.8184(19) 171(3)
OW4 H4WA OW3 0.85(3) 1.99(3) 2.831(2) 172(2)

loop_
_geom_torsion_atom_site_label_1
_geom_torsion_atom_site_label_2
_geom_torsion_atom_site_label_3
_geom_torsion_atom_site_label_4
_geom_torsion
O2 N1 C1 C6 -3.7(3)
O1 N1 C1 C6 175.32(19)
O2 N1 C1 C2 178.1(2)
O1 N1 C1 C2 -2.9(3)
C2 C1 C6 C5 -3.3(3)
N1 C1 C6 C5 178.50(16)
C1 C6 C5 C4 0.0(3)
C6 C5 C4 C3 3.4(3)
C6 C5 C4 C7 -175.98(16)
C5 C4 C3 C2 -3.7(3)
C7 C4 C3 C2 175.69(19)
C6 C1 C2 C3 3.1(3)
N1 C1 C2 C3 -178.8(2)
C4 C3 C2 C1 0.5(4)
C8 N2 C7 O3 3.4(3)
C8 N2 C7 C4 -177.63(15)
C5 C4 C7 O3 -10.7(3)
C3 C4 C7 O3 169.90(19)
C5 C4 C7 N2 170.27(15)
C3 C4 C7 N2 -9.1(3)
C7 N2 C8 C13 -68.4(2)
C7 N2 C8 C9 115.04(18)
C32 O9 C9 C10 18.8(2)
C32 O9 C9 C8 -162.07(14)
C13 C8 C9 O9 179.23(14)
N2 C8 C9 O9 -4.1(2)
C13 C8 C9 C10 -1.6(2)
N2 C8 C9 C10 175.08(15)
O9 C9 C10 C11 177.93(15)
C8 C9 C10 C11 -1.2(2)
C9 C10 C11 C12 2.0(3)
C10 C11 C12 C13 0.0(3)
C14 O4 C13 C8 159.69(14)
C14 O4 C13 C12 -22.1(2)
C9 C8 C13 O4 -178.14(14)
N2 C8 C13 O4 5.3(2)
C9 C8 C13 C12 3.6(2)
N2 C8 C13 C12 -172.94(15)
C11 C12 C13 O4 179.05(15)
C11 C12 C13 C8 -2.8(2)
C13 O4 C14 C15 -156.21(14)
C16 N3 C15 O5 -2.3(3)
C16 N3 C15 C14 177.28(16)
O4 C14 C15 O5 -176.28(16)
O4 C14 C15 N3 4.1(2)
C15 N3 C16 C17 -111.73(19)
N3 C16 C17 C18 52.9(2)
C16 C17 C18 C19 168.70(14)
C20 N4 C19 C18 -103.12(19)
C17 C18 C19 N4 46.5(2)
C19 N4 C20 O6 -3.6(3)
C19 N4 C20 C21 177.34(15)
C25 N5 C21 C22 -0.5(2)
C25 N5 C21 C20 178.28(14)
O6 C20 C21 N5 177.91(16)
N4 C20 C21 N5 -3.0(2)
O6 C20 C21 C22 -3.2(3)
N4 C20 C21 C22 175.83(16)
N5 C21 C22 C23 1.9(3)
C20 C21 C22 C23 -176.86(16)
C21 C22 C23 C24 -1.5(3)
C22 C23 C24 C25 -0.1(3)
C21 N5 C25 C24 -1.3(2)
C21 N5 C25 C26 177.98(15)
C23 C24 C25 N5 1.6(3)
C23 C24 C25 C26 -177.64(16)
C27 N6 C26 O7 -0.9(3)
C27 N6 C26 C25 179.41(15)
N5 C25 C26 O7 -173.79(15)
C24 C25 C26 O7 5.5(3)
N5 C25 C26 N6 5.9(2)
C24 C25 C26 N6 -174.84(16)
C26 N6 C27 C28 92.14(19)
N6 C27 C28 C29 -170.88(13)
C27 C28 C29 C30 -173.94(13)
C31 N7 C30 C29 88.24(18)
C28 C29 C30 N7 67.30(19)
C30 N7 C31 O8 2.2(3)
C30 N7 C31 C32 -177.08(14)
C9 O9 C32 C31 163.97(13)
O8 C31 C32 O9 -178.22(14)
N7 C31 C32 O9 1.11(19)
